data_7225567
loop_
_publ_author_name
'Wu, Yunlong'
'Yang, Guo-Ping'
'Liu, Jiao'
'Yan, Yangtian'
'Luan, Xinjun'
'Zhang, Wen-Yan'
'Wang, Yao-Yu'

_publ_section_title
;
 Crystal structures from 1D to 3D: triggered by the different coordination
 morphologies of ligands in different reaction systems
;
_journal_issue 31
_journal_name_full CrystEngComm
_journal_page_first 5901
_journal_paper_doi 10.1039/C6CE00731G
_journal_volume 18
_journal_year 2016
_chemical_formula_sum 'C22 H20 O14 Zn3'
_chemical_formula_weight 704.49
_space_group_crystal_system monoclinic
_space_group_IT_number 14
_space_group_name_Hall '-P 2ybc'
_space_group_name_H-M_alt 'P 1 21/c 1'
_symmetry_space_group_name_Hall '-P 2ybc'
_symmetry_space_group_name_H-M 'P 1 21/c 1'
_atom_sites_solution_hydrogens geom
_audit_creation_method SHELXL-2014/7
_audit_update_record
;
2016-06-16 deposited with the CCDC.
2016-06-16 downloaded from the CCDC.
;
_cell_angle_alpha 90
_cell_angle_beta 105.828(4)
_cell_angle_gamma 90
_cell_formula_units_Z 2
_cell_length_a 10.861(3)
_cell_length_b 6.3914(15)
_cell_length_c 17.003(4)
_cell_measurement_reflns_used 1764
_cell_measurement_temperature 296(2)
_cell_measurement_theta_max 28.25
_cell_measurement_theta_min 3.56
_cell_volume 1135.5(5)
_computing_structure_refinement 'SHELXL-2014/7 (Sheldrick, 2014)'
_diffrn_ambient_temperature 296(2)
_diffrn_measured_fraction_theta_full 0.984
_diffrn_measured_fraction_theta_max 0.984
_diffrn_measurement_device_type 'Bruker APEX-II CCD'
_diffrn_measurement_method '\f and \w scans'
_diffrn_radiation_type MoK\a
_diffrn_radiation_wavelength 0.71073
_diffrn_reflns_av_R_equivalents 0.0297
_diffrn_reflns_av_unetI/netI 0.0358
_diffrn_reflns_Laue_measured_fraction_full 0.984
_diffrn_reflns_Laue_measured_fraction_max 0.984
_diffrn_reflns_limit_h_max 8
_diffrn_reflns_limit_h_min -12
_diffrn_reflns_limit_k_max 7
_diffrn_reflns_limit_k_min -7
_diffrn_reflns_limit_l_max 20
_diffrn_reflns_limit_l_min -17
_diffrn_reflns_number 5303
_diffrn_reflns_point_group_measured_fraction_full 0.984
_diffrn_reflns_point_group_measured_fraction_max 0.984
_diffrn_reflns_theta_full 24.999
_diffrn_reflns_theta_max 24.999
_diffrn_reflns_theta_min 1.949
_exptl_absorpt_coefficient_mu 3.222
_exptl_absorpt_correction_type multi-scan
_exptl_absorpt_process_details sadabs
_exptl_crystal_colour colorless
_exptl_crystal_density_diffrn 2.037
_exptl_crystal_description block
_exptl_crystal_F_000 708
_exptl_crystal_size_max 0.180
_exptl_crystal_size_mid 0.120
_exptl_crystal_size_min 0.080
_exptl_transmission_factor_max 0.773
_exptl_transmission_factor_min 0.635
_refine_diff_density_max 1.124
_refine_diff_density_min -1.103
_refine_diff_density_rms 0.199
_refine_ls_extinction_method none
_refine_ls_goodness_of_fit_ref 1.028
_refine_ls_hydrogen_treatment constr
_refine_ls_matrix_type full
_refine_ls_number_parameters 178
_refine_ls_number_reflns 1966
_refine_ls_number_restraints 12
_refine_ls_restrained_S_all 1.034
_refine_ls_R_factor_all 0.0645
_refine_ls_R_factor_gt 0.0472
_refine_ls_shift/su_max 0.000
_refine_ls_shift/su_mean 0.000
_refine_ls_structure_factor_coef Fsqd
_refine_ls_weighting_details 'w=1/[\s^2^(Fo^2^)+(0.1870P)^2^+0.5040P] where P=(Fo^2^+2Fc^2^)/3'
_refine_ls_weighting_scheme calc
_refine_ls_wR_factor_gt 0.2042
_refine_ls_wR_factor_ref 0.2375
_reflns_Friedel_coverage 0.000
_reflns_number_gt 1520
_reflns_number_total 1966
_reflns_threshold_expression 'I > 2\s(I)'
_cod_data_source_file c6ce00731g2.cif
_cod_data_source_block 3
_cod_depositor_comments 'Adding full bibliography for 7225565--7225571.cif.'
_cod_database_code 7225567
_shelx_shelxl_version_number 2014/7
_shelx_space_group_comment
;
The symmetry employed for this shelxl refinement is uniquely defined
by the following loop, which should always be used as a source of
symmetry information in preference to the above space-group names.
They are only intended as comments.
;
_shelx_estimated_absorpt_t_min 0.595
_shelx_estimated_absorpt_t_max 0.783

loop_
_space_group_symop_operation_xyz
'x, y, z'
'-x, y+1/2, -z+1/2'
'-x, -y, -z'
'x, -y-1/2, z-1/2'

loop_
_atom_site_label
_atom_site_type_symbol
_atom_site_fract_x
_atom_site_fract_y
_atom_site_fract_z
_atom_site_U_iso_or_equiv
_atom_site_adp_type
_atom_site_occupancy
_atom_site_site_symmetry_order
_atom_site_calc_flag
_atom_site_refinement_flags_posn
_atom_site_refinement_flags_adp
_atom_site_refinement_flags_occupancy
Zn1 Zn 0.5000 0.5000 0.0000 0.0135(4) Uani 1 2 d S . P
Zn2 Zn 0.46915(8) 0.99808(9) 0.08438(5) 0.0184(4) Uani 1 1 d . . .
O1 O 0.3445(5) 0.5323(7) 0.0499(3) 0.0231(12) Uani 1 1 d . . .
O2 O 0.2760(4) 0.8608(7) 0.0346(3) 0.0218(10) Uani 1 1 d . . .
O3 O 0.3597(4) 0.6279(7) 0.3446(3) 0.0253(11) Uani 1 1 d . . .
O4 O 0.3825(5) 0.9607(8) 0.3808(3) 0.0293(12) Uani 1 1 d . U .
O5 O 0.4927(5) 0.7840(7) 0.1837(3) 0.0293(12) Uani 1 1 d . . .
O6 O 0.3597(5) 1.2007(7) 0.1430(3) 0.0268(11) Uani 1 1 d . . .
O7 O 0.5551(4) 0.8094(6) 0.0167(2) 0.0161(9) Uani 1 1 d . . .
H7 H 0.6469 0.8094 0.0446 0.019 Uiso 1 1 calc R U .
C1 C 0.2566(5) 0.6701(9) 0.0360(3) 0.0151(13) Uani 1 1 d . . .
C2 C 0.1235(5) 0.5837(9) 0.0199(3) 0.0104(12) Uani 1 1 d . U .
C3 C 0.0364(6) 0.6527(9) 0.0620(4) 0.0150(13) Uani 1 1 d . . .
C4 C -0.0864(6) 0.5689(11) 0.0392(4) 0.0194(14) Uani 1 1 d . . .
H4 H -0.1461 0.6180 0.0650 0.023 Uiso 1 1 calc R U .
C5 C 0.0761(5) 0.8023(9) 0.1311(3) 0.0157(13) Uani 1 1 d . . .
C6 C 0.0187(6) 0.9936(8) 0.1310(5) 0.0168(16) Uani 1 1 d . . .
H6A H -0.0506 1.0309 0.0876 0.020 Uiso 1 1 calc R U .
C7 C 0.0637(7) 1.1310(10) 0.1953(4) 0.0238(15) Uani 1 1 d . . .
H7A H 0.0253 1.2613 0.1946 0.029 Uiso 1 1 calc R U .
C8 C 0.1655(6) 1.0756(11) 0.2604(4) 0.0219(14) Uani 1 1 d . . .
H8 H 0.1966 1.1709 0.3024 0.026 Uiso 1 1 calc R U .
C9 C 0.2220(5) 0.8804(9) 0.2641(4) 0.0145(13) Uani 1 1 d . . .
C10 C 0.1756(5) 0.7442(9) 0.1984(4) 0.0150(13) Uani 1 1 d . . .
H10 H 0.2119 0.6120 0.1996 0.018 Uiso 1 1 calc R U .
C11 C 0.3306(6) 0.8154(9) 0.3353(3) 0.0155(13) Uani 1 1 d . . .

loop_
_atom_site_aniso_label
_atom_site_aniso_U_11
_atom_site_aniso_U_22
_atom_site_aniso_U_33
_atom_site_aniso_U_23
_atom_site_aniso_U_13
_atom_site_aniso_U_12
Zn1 0.0138(7) 0.0101(7) 0.0149(7) 0.0010(3) 0.0012(5) 0.0005(3)
Zn2 0.0244(7) 0.0141(6) 0.0168(6) 0.0002(2) 0.0059(5) 0.0001(3)
O1 0.018(2) 0.016(2) 0.040(3) 0.000(2) 0.016(2) 0.0022(19)
O2 0.016(2) 0.017(2) 0.031(3) -0.0010(19) 0.0032(19) -0.0039(18)
O3 0.026(3) 0.019(2) 0.027(2) 0.0006(19) 0.000(2) 0.0059(19)
O4 0.0303(19) 0.0262(17) 0.0260(19) -0.0028(15) -0.0019(15) -0.0021(15)
O5 0.034(3) 0.028(3) 0.021(2) 0.008(2) 0.001(2) -0.005(2)
O6 0.029(3) 0.023(2) 0.030(3) 0.001(2) 0.010(2) 0.002(2)
O7 0.015(2) 0.014(2) 0.017(2) 0.0006(17) -0.0011(17) -0.0010(17)
C1 0.014(3) 0.020(3) 0.008(3) -0.006(2) -0.002(2) -0.001(3)
C2 0.0084(18) 0.0101(19) 0.0112(18) -0.0013(15) -0.0003(15) -0.0004(15)
C3 0.015(3) 0.016(3) 0.013(3) 0.000(2) 0.002(2) 0.001(2)
C4 0.020(3) 0.021(3) 0.018(3) -0.003(3) 0.006(3) -0.002(3)
C5 0.013(3) 0.023(3) 0.011(3) -0.005(2) 0.003(2) -0.003(2)
C6 0.008(3) 0.020(4) 0.018(3) 0.002(2) -0.005(3) 0.004(2)
C7 0.031(4) 0.017(3) 0.021(3) -0.005(3) 0.004(3) 0.004(3)
C8 0.027(4) 0.023(3) 0.015(3) -0.012(3) 0.005(3) -0.002(3)
C9 0.010(3) 0.018(3) 0.014(3) 0.000(2) 0.003(2) -0.002(2)
C10 0.009(3) 0.012(3) 0.020(3) -0.003(2) -0.001(2) 0.001(2)
C11 0.015(3) 0.020(3) 0.010(3) -0.003(2) 0.001(2) -0.003(2)

loop_
_atom_type_symbol
_atom_type_description
_atom_type_scat_dispersion_real
_atom_type_scat_dispersion_imag
_atom_type_scat_source
C C 0.0033 0.0016 'International Tables Vol C Tables 4.2.6.8 and 6.1.1.4'
H H 0.0000 0.0000 'International Tables Vol C Tables 4.2.6.8 and 6.1.1.4'
O O 0.0106 0.0060 'International Tables Vol C Tables 4.2.6.8 and 6.1.1.4'
Zn Zn 0.2839 1.4301 'International Tables Vol C Tables 4.2.6.8 and 6.1.1.4'

loop_
_geom_angle_atom_site_label_1
_geom_angle_atom_site_label_2
_geom_angle_atom_site_label_3
_geom_angle
_geom_angle_site_symmetry_1
_geom_angle_site_symmetry_3
O7 Zn1 O7 180.0 3_665 .
O7 Zn1 O4 84.52(18) 3_665 4_575
O7 Zn1 O4 95.48(18) . 4_575
O7 Zn1 O4 95.48(18) 3_665 2_645
O7 Zn1 O4 84.52(18) . 2_645
O4 Zn1 O4 180.0(3) 4_575 2_645
O7 Zn1 O1 85.09(17) 3_665 .
O7 Zn1 O1 94.91(17) . .
O4 Zn1 O1 92.0(2) 4_575 .
O4 Zn1 O1 88.0(2) 2_645 .
O7 Zn1 O1 94.91(17) 3_665 3_665
O7 Zn1 O1 85.09(17) . 3_665
O4 Zn1 O1 88.0(2) 4_575 3_665
O4 Zn1 O1 92.0(2) 2_645 3_665
O1 Zn1 O1 180.0 . 3_665
O7 Zn2 O7 81.87(17) . 3_675
O7 Zn2 O3 95.03(17) . 2_655
O7 Zn2 O3 97.76(17) 3_675 2_655
O7 Zn2 O5 95.29(18) . .
O7 Zn2 O5 176.56(17) 3_675 .
O3 Zn2 O5 84.37(18) 2_655 .
O7 Zn2 O6 173.27(17) . .
O7 Zn2 O6 93.71(17) 3_675 .
O3 Zn2 O6 90.58(18) 2_655 .
O5 Zn2 O6 88.95(18) . .
O7 Zn2 O2 94.66(16) . .
O7 Zn2 O2 91.44(16) 3_675 .
O3 Zn2 O2 167.48(18) 2_655 .
O5 Zn2 O2 86.86(17) . .
O6 Zn2 O2 80.33(17) . .
O7 Zn2 Zn2 41.09(11) . 3_675
O7 Zn2 Zn2 40.79(11) 3_675 3_675
O3 Zn2 Zn2 98.48(14) 2_655 3_675
O5 Zn2 Zn2 136.34(14) . 3_675
O6 Zn2 Zn2 134.29(13) . 3_675
O2 Zn2 Zn2 94.03(12) . 3_675
C1 O1 Zn1 129.7(4) . .
C1 O2 Zn2 122.0(4) . .
C11 O3 Zn2 127.8(4) . 2_645
C11 O4 Zn1 138.2(4) . 2_655
Zn2 O7 Zn1 118.6(2) . .
Zn2 O7 Zn2 98.13(17) . 3_675
Zn1 O7 Zn2 119.26(19) . 3_675
Zn2 O7 H7 106.6 . .
Zn1 O7 H7 106.6 . .
Zn2 O7 H7 106.6 3_675 .
O2 C1 O1 124.2(6) . .
O2 C1 C2 121.3(5) . .
O1 C1 C2 114.5(5) . .
C4 C2 C3 119.3(5) 3_565 .
C4 C2 C1 118.0(5) 3_565 .
C3 C2 C1 122.7(5) . .
C4 C3 C2 117.8(6) . .
C4 C3 C5 121.2(5) . .
C2 C3 C5 121.0(5) . .
C2 C4 C3 122.8(6) 3_565 .
C2 C4 H4 118.6 3_565 .
C3 C4 H4 118.6 . .
C6 C5 C10 119.3(6) . .
C6 C5 C3 122.6(5) . .
C10 C5 C3 118.1(5) . .
C5 C6 C7 120.1(6) . .
C5 C6 H6A 119.9 . .
C7 C6 H6A 119.9 . .
C8 C7 C6 120.3(6) . .
C8 C7 H7A 119.9 . .
C6 C7 H7A 119.9 . .
C7 C8 C9 121.1(6) . .
C7 C8 H8 119.5 . .
C9 C8 H8 119.5 . .
C8 C9 C10 117.8(5) . .
C8 C9 C11 121.9(5) . .
C10 C9 C11 120.4(5) . .
C5 C10 C9 121.4(6) . .
C5 C10 H10 119.3 . .
C9 C10 H10 119.3 . .
O3 C11 O4 126.0(6) . .
O3 C11 C9 119.2(5) . .
O4 C11 C9 114.8(5) . .

loop_
_geom_bond_atom_site_label_1
_geom_bond_atom_site_label_2
_geom_bond_distance
_geom_bond_site_symmetry_2
Zn1 O7 2.063(4) 3_665
Zn1 O7 2.063(4) .
Zn1 O4 2.095(5) 4_575
Zn1 O4 2.095(5) 2_645
Zn1 O1 2.097(5) .
Zn1 O1 2.097(5) 3_665
Zn2 O7 2.058(4) .
Zn2 O7 2.071(4) 3_675
Zn2 O3 2.092(4) 2_655
Zn2 O5 2.134(5) .
Zn2 O6 2.175(5) .
Zn2 O2 2.218(4) .
Zn2 Zn2 3.1196(17) 3_675
O1 C1 1.273(8) .
O2 C1 1.238(7) .
O3 C11 1.238(7) .
O3 Zn2 2.092(4) 2_645
O4 C11 1.241(8) .
O4 Zn1 2.095(5) 2_655
O7 Zn2 2.071(4) 3_675
O7 H7 0.9800 .
C1 C2 1.501(8) .
C2 C4 1.379(9) 3_565
C2 C3 1.404(8) .
C3 C4 1.391(9) .
C3 C5 1.485(8) .
C4 C2 1.380(9) 3_565
C4 H4 0.9300 .
C5 C6 1.372(8) .
C5 C10 1.393(8) .
C6 C7 1.384(9) .
C6 H6A 0.9300 .
C7 C8 1.381(9) .
C7 H7A 0.9300 .
C8 C9 1.384(10) .
C8 H8 0.9300 .
C9 C10 1.397(8) .
C9 C11 1.500(8) .
C10 H10 0.9300 .

loop_
_geom_torsion_atom_site_label_1
_geom_torsion_atom_site_label_2
_geom_torsion_atom_site_label_3
_geom_torsion_atom_site_label_4
_geom_torsion
_geom_torsion_site_symmetry_1
_geom_torsion_site_symmetry_4
Zn2 O2 C1 O1 -14.7(8) . .
Zn2 O2 C1 C2 166.2(4) . .
Zn1 O1 C1 O2 -47.5(9) . .
Zn1 O1 C1 C2 131.7(5) . .
O2 C1 C2 C4 127.2(6) . 3_565
O1 C1 C2 C4 -52.1(8) . 3_565
O2 C1 C2 C3 -52.5(8) . .
O1 C1 C2 C3 128.2(6) . .
C4 C2 C3 C4 -2.8(10) 3_565 .
C1 C2 C3 C4 176.9(5) . .
C4 C2 C3 C5 174.4(6) 3_565 .
C1 C2 C3 C5 -5.9(9) . .
C2 C3 C4 C2 2.9(11) . 3_565
C5 C3 C4 C2 -174.3(6) . 3_565
C4 C3 C5 C6 -62.1(9) . .
C2 C3 C5 C6 120.8(7) . .
C4 C3 C5 C10 117.8(7) . .
C2 C3 C5 C10 -59.2(8) . .
C10 C5 C6 C7 3.2(10) . .
C3 C5 C6 C7 -176.8(6) . .
C5 C6 C7 C8 -0.8(11) . .
C6 C7 C8 C9 -2.0(11) . .
C7 C8 C9 C10 2.2(10) . .
C7 C8 C9 C11 -178.5(6) . .
C6 C5 C10 C9 -2.9(9) . .
C3 C5 C10 C9 177.1(6) . .
C8 C9 C10 C5 0.2(9) . .
C11 C9 C10 C5 -179.1(5) . .
Zn2 O3 C11 O4 -19.1(10) 2_645 .
Zn2 O3 C11 C9 161.9(4) 2_645 .
Zn1 O4 C11 O3 -17.9(12) 2_655 .
Zn1 O4 C11 C9 161.1(5) 2_655 .
C8 C9 C11 O3 164.7(6) . .
C10 C9 C11 O3 -16.1(9) . .
C8 C9 C11 O4 -14.5(9) . .
C10 C9 C11 O4 164.8(6) . .
